data_4337399
loop_
_publ_author_name
'Bubrin, Denis'
'Niemeyer, Mark'

_publ_section_title
;
 Formation of Novel T-Shaped NNN Ligands via Rare-Earth Metal-Mediated
 Si-H Activation.
;
_journal_issue 3
_journal_name_full 'Inorganic chemistry'
_journal_page_first 1269
_journal_page_last 1271
_journal_paper_doi 10.1021/ic402941z
_journal_volume 53
_journal_year 2014
_chemical_formula_sum 'C60 H78 N3 O2 Pr Si2'
_chemical_formula_weight 1070.34
_chemical_melting_point 509
_chemical_name_systematic
; 
Bis((2,4,6,2'',4'',6''-hexamethyl-1,1':3';1''-terphenyl-
2')amido)tetramethyldisilazanido-N,N',N"-praseodymium 
tris(tetrahydrofuran)solvate
;
_space_group_IT_number 2
_symmetry_cell_setting triclinic
_symmetry_space_group_name_Hall '-P 1'
_symmetry_space_group_name_H-M 'P -1'
_atom_sites_solution_hydrogens geom
_atom_sites_solution_primary direct
_atom_sites_solution_secondary difmap
_audit_creation_method SHELXL-97
_cell_angle_alpha 80.973(2)
_cell_angle_beta 83.157(2)
_cell_angle_gamma 63.777(2)
_cell_formula_units_Z 2
_cell_length_a 13.8928(6)
_cell_length_b 15.3039(6)
_cell_length_c 15.7594(6)
_cell_measurement_temperature 173(2)
_cell_volume 2963.9(2)
_computing_structure_refinement 'SHELXL-97 (Sheldrick, 1997)'
_computing_structure_solution 'SHELXS-97 (Sheldrick, 1990)'
_diffrn_ambient_temperature 173(2)
_diffrn_measured_fraction_theta_full 0.993
_diffrn_measured_fraction_theta_max 0.993
_diffrn_measurement_device_type 'Bruker Smart Apex2'
_diffrn_radiation_monochromator graphite
_diffrn_radiation_source 'fine-focus sealed tube'
_diffrn_radiation_type MoK\a
_diffrn_radiation_wavelength 0.71073
_diffrn_reflns_av_R_equivalents 0.0790
_diffrn_reflns_av_sigmaI/netI 0.0620
_diffrn_reflns_limit_h_max 19
_diffrn_reflns_limit_h_min -19
_diffrn_reflns_limit_k_max 21
_diffrn_reflns_limit_k_min -21
_diffrn_reflns_limit_l_max 21
_diffrn_reflns_limit_l_min -21
_diffrn_reflns_number 47024
_diffrn_reflns_theta_full 29.62
_diffrn_reflns_theta_max 29.62
_diffrn_reflns_theta_min 1.67
_exptl_absorpt_coefficient_mu 0.903
_exptl_absorpt_correction_T_max 0.764
_exptl_absorpt_correction_T_min 0.389
_exptl_absorpt_correction_type multi-scan
_exptl_crystal_colour yellow
_exptl_crystal_density_diffrn 1.199
_exptl_crystal_density_method 'not measured'
_exptl_crystal_description plate
_exptl_crystal_F_000 1124
_exptl_crystal_size_max 0.20
_exptl_crystal_size_mid 0.20
_exptl_crystal_size_min 0.05
_refine_diff_density_max 2.399
_refine_diff_density_min -1.313
_refine_diff_density_rms 0.108
_refine_ls_extinction_method none
_refine_ls_goodness_of_fit_ref 1.431
_refine_ls_hydrogen_treatment refU
_refine_ls_matrix_type full
_refine_ls_number_parameters 625
_refine_ls_number_reflns 16573
_refine_ls_number_restraints 30
_refine_ls_restrained_S_all 1.432
_refine_ls_R_factor_all 0.0558
_refine_ls_R_factor_gt 0.0458
_refine_ls_shift/su_max 0.004
_refine_ls_shift/su_mean 0.000
_refine_ls_structure_factor_coef Fsqd
_refine_ls_weighting_details 'calc w=1/[\s^2^(Fo^2^)+(0.0377P)^2^] where P=(Fo^2^+2Fc^2^)/3'
_refine_ls_weighting_scheme calc
_refine_ls_wR_factor_gt 0.1063
_refine_ls_wR_factor_ref 0.1119
_reflns_number_gt 14326
_reflns_number_total 16573
_reflns_threshold_expression >2sigma(I)
_cod_data_source_file ic402941z_si_002.cif
_cod_data_source_block 2b
_cod_original_sg_symbol_H-M P-1
_cod_database_code 4337399

loop_
_symmetry_equiv_pos_as_xyz
'x, y, z'
'-x, -y, -z'

loop_
_atom_site_label
_atom_site_type_symbol
_atom_site_fract_x
_atom_site_fract_y
_atom_site_fract_z
_atom_site_U_iso_or_equiv
_atom_site_adp_type
_atom_site_occupancy
_atom_site_symmetry_multiplicity
_atom_site_calc_flag
_atom_site_refinement_flags
_atom_site_disorder_assembly
_atom_site_disorder_group
Pr Pr 0.704051(11) 0.598338(9) 0.730774(7) 0.01878(5) Uani 1 1 d . . .
N1 N 0.63352(17) 0.67364(15) 0.59077(11) 0.0174(4) Uani 1 1 d . . .
Si1 Si 0.58462(6) 0.79317(5) 0.61649(4) 0.01909(13) Uani 1 1 d . . .
C1 C 0.6313(3) 0.8725(2) 0.53561(17) 0.0329(6) Uani 1 1 d . . .
H1A H 0.6977 0.8700 0.5538 0.049 Uiso 1 1 calc R . .
H1B H 0.5757 0.9403 0.5317 0.049 Uiso 1 1 calc R . .
H1C H 0.6450 0.8486 0.4792 0.049 Uiso 1 1 calc R . .
N2 N 0.64085(19) 0.76483(15) 0.71252(12) 0.0227(4) Uani 1 1 d . . .
Si2 Si 0.67615(6) 0.78431(5) 0.80426(4) 0.01960(14) Uani 1 1 d . . .
C2 C 0.4351(2) 0.8592(2) 0.63189(19) 0.0338(6) Uani 1 1 d . . .
H2A H 0.4067 0.8134 0.6614 0.051 Uiso 1 1 calc R . .
H2B H 0.4039 0.8860 0.5757 0.051 Uiso 1 1 calc R . .
H2C H 0.4163 0.9129 0.6667 0.051 Uiso 1 1 calc R . .
N3 N 0.71672(18) 0.66535(15) 0.85645(11) 0.0195(4) Uani 1 1 d . . .
C3 C 0.7859(3) 0.8259(2) 0.77929(17) 0.0342(7) Uani 1 1 d . . .
H3A H 0.8521 0.7717 0.7603 0.051 Uiso 1 1 calc R . .
H3B H 0.7985 0.8467 0.8310 0.051 Uiso 1 1 calc R . .
H3C H 0.7646 0.8811 0.7335 0.051 Uiso 1 1 calc R . .
C4 C 0.5651(3) 0.8798(2) 0.86408(18) 0.0379(7) Uani 1 1 d . . .
H4A H 0.5151 0.8535 0.8924 0.057 Uiso 1 1 calc R . .
H4B H 0.5266 0.9377 0.8237 0.057 Uiso 1 1 calc R . .
H4C H 0.5952 0.8984 0.9075 0.057 Uiso 1 1 calc R . .
C11 C 0.6668(2) 0.64206(18) 0.50982(13) 0.0186(4) Uani 1 1 d . . .
C12 C 0.7702(2) 0.5624(2) 0.49929(14) 0.0240(5) Uani 1 1 d . . .
C13 C 0.8105(2) 0.5272(2) 0.42053(16) 0.0325(6) Uani 1 1 d . . .
H13A H 0.8788 0.4727 0.4163 0.039 Uiso 1 1 calc R . .
C14 C 0.7519(3) 0.5709(2) 0.34786(16) 0.0340(7) Uani 1 1 d . . .
H14A H 0.7805 0.5486 0.2934 0.041 Uiso 1 1 calc R . .
C15 C 0.6513(2) 0.6472(2) 0.35619(15) 0.0268(5) Uani 1 1 d . . .
H15A H 0.6114 0.6772 0.3063 0.032 Uiso 1 1 calc R . .
C16 C 0.6054(2) 0.68248(19) 0.43544(14) 0.0209(5) Uani 1 1 d . . .
C21 C 0.8361(2) 0.51651(19) 0.57613(14) 0.0229(5) Uani 1 1 d . . .
C22 C 0.8453(2) 0.4258(2) 0.61901(16) 0.0269(5) Uani 1 1 d . . .
C23 C 0.9049(3) 0.3853(2) 0.69316(17) 0.0315(6) Uani 1 1 d . . .
H23A H 0.9106 0.3239 0.7218 0.038 Uiso 1 1 calc R . .
C24 C 0.9554(2) 0.4325(2) 0.72558(17) 0.0296(6) Uani 1 1 d . . .
C25 C 0.9456(2) 0.5230(2) 0.68233(15) 0.0255(5) Uani 1 1 d . . .
H25A H 0.9779 0.5572 0.7047 0.031 Uiso 1 1 calc R . .
C26 C 0.8895(2) 0.5646(2) 0.60697(15) 0.0226(5) Uani 1 1 d . . .
C31 C 0.7055(2) 0.6372(2) 0.94352(13) 0.0224(5) Uani 1 1 d . . .
C32 C 0.6521(3) 0.5751(2) 0.96855(14) 0.0298(6) Uani 1 1 d . . .
C33 C 0.6326(3) 0.5458(3) 1.05436(16) 0.0436(9) Uani 1 1 d . . .
H33A H 0.5952 0.5058 1.0687 0.052 Uiso 1 1 calc R . .
C34 C 0.6677(3) 0.5748(3) 1.11930(16) 0.0487(10) Uani 1 1 d . . .
H34A H 0.6548 0.5550 1.1781 0.058 Uiso 1 1 calc R . .
C35 C 0.7216(3) 0.6327(3) 1.09670(15) 0.0390(8) Uani 1 1 d . . .
H35A H 0.7457 0.6521 1.1413 0.047 Uiso 1 1 calc R . .
C36 C 0.7425(2) 0.6645(2) 1.01110(14) 0.0258(6) Uani 1 1 d . . .
C41 C 0.6206(3) 0.5386(2) 0.89882(14) 0.0285(6) Uani 1 1 d . . .
C42 C 0.5264(2) 0.5980(2) 0.85479(15) 0.0281(6) Uani 1 1 d . . .
C43 C 0.5038(3) 0.5618(2) 0.78590(15) 0.0300(6) Uani 1 1 d . . .
H43A H 0.4418 0.6024 0.7546 0.036 Uiso 1 1 calc R . .
C44 C 0.5696(3) 0.4687(2) 0.76275(16) 0.0309(6) Uani 1 1 d . . .
C45 C 0.6611(3) 0.4105(2) 0.80858(17) 0.0328(7) Uani 1 1 d . . .
H45A H 0.7062 0.3464 0.7938 0.039 Uiso 1 1 calc R . .
C46 C 0.6886(3) 0.4440(2) 0.87620(16) 0.0314(6) Uani 1 1 d . . .
C51 C 0.8068(2) 0.7229(2) 0.99640(14) 0.0248(5) Uani 1 1 d . . .
C52 C 0.9093(2) 0.6853(2) 0.95403(15) 0.0254(5) Uani 1 1 d . . .
C53 C 0.9722(3) 0.7369(2) 0.94775(16) 0.0320(6) Uani 1 1 d . . .
H53A H 1.0420 0.7100 0.9202 0.038 Uiso 1 1 calc R . .
C54 C 0.9364(3) 0.8252(2) 0.98015(18) 0.0375(7) Uani 1 1 d . . .
C55 C 0.8349(3) 0.8615(2) 1.02170(18) 0.0394(8) Uani 1 1 d . . .
H55A H 0.8087 0.9224 1.0443 0.047 Uiso 1 1 calc R . .
C56 C 0.7699(3) 0.8124(2) 1.03153(16) 0.0330(6) Uani 1 1 d . . .
C61 C 0.4910(2) 0.75720(19) 0.43692(14) 0.0212(5) Uani 1 1 d . . .
C62 C 0.4107(2) 0.7327(2) 0.48338(15) 0.0244(5) Uani 1 1 d . . .
C63 C 0.3038(3) 0.7994(2) 0.47868(18) 0.0350(6) Uani 1 1 d . . .
H63A H 0.2504 0.7819 0.5091 0.042 Uiso 1 1 calc R . .
C64 C 0.2720(3) 0.8912(3) 0.4309(2) 0.0432(8) Uani 1 1 d . . .
C65 C 0.3509(3) 0.9141(2) 0.38583(19) 0.0405(7) Uani 1 1 d . . .
H65A H 0.3302 0.9765 0.3530 0.049 Uiso 1 1 calc R . .
C66 C 0.4591(3) 0.8494(2) 0.38653(15) 0.0309(6) Uani 1 1 d . . .
C221 C 0.7977(3) 0.3676(2) 0.5839(2) 0.0396(7) Uani 1 1 d . . .
H22A H 0.7266 0.4121 0.5629 0.059 Uiso 1 1 calc R . .
H22B H 0.7908 0.3190 0.6296 0.059 Uiso 1 1 calc R . .
H22C H 0.8449 0.3340 0.5364 0.059 Uiso 1 1 calc R . .
C241 C 1.0283(3) 0.3831(3) 0.8000(2) 0.0419(7) Uani 1 1 d . . .
H24A H 1.0042 0.3379 0.8369 0.063 Uiso 1 1 calc R . .
H24B H 1.0256 0.4330 0.8336 0.063 Uiso 1 1 calc R . .
H24C H 1.1022 0.3465 0.7776 0.063 Uiso 1 1 calc R . .
C261 C 0.8908(2) 0.6568(2) 0.55836(17) 0.0318(6) Uani 1 1 d . . .
H26A H 0.9174 0.6869 0.5947 0.048 Uiso 1 1 calc R . .
H26B H 0.8177 0.7028 0.5426 0.048 Uiso 1 1 calc R . .
H26C H 0.9380 0.6409 0.5061 0.048 Uiso 1 1 calc R . .
C421 C 0.4487(3) 0.6957(3) 0.8803(2) 0.0412(8) Uani 1 1 d . . .
H42A H 0.4097 0.7372 0.8302 0.062 Uiso 1 1 calc R . .
H42B H 0.4878 0.7268 0.9019 0.062 Uiso 1 1 calc R . .
H42C H 0.3976 0.6873 0.9255 0.062 Uiso 1 1 calc R . .
C441 C 0.5400(3) 0.4296(3) 0.69281(19) 0.0424(8) Uani 1 1 d . . .
H44A H 0.5759 0.3578 0.7006 0.064 Uiso 1 1 calc R . .
H44B H 0.5628 0.4540 0.6365 0.064 Uiso 1 1 calc R . .
H44C H 0.4619 0.4517 0.6959 0.064 Uiso 1 1 calc R . .
C461 C 0.7884(3) 0.3793(3) 0.9236(2) 0.0448(8) Uani 1 1 d . . .
H46A H 0.8295 0.3200 0.8951 0.067 Uiso 1 1 calc R . .
H46B H 0.7682 0.3611 0.9831 0.067 Uiso 1 1 calc R . .
H46C H 0.8325 0.4147 0.9233 0.067 Uiso 1 1 calc R . .
C521 C 0.9539(3) 0.5917(2) 0.91292(17) 0.0309(6) Uani 1 1 d . . .
H52A H 1.0326 0.5618 0.9118 0.046 Uiso 1 1 calc R . .
H52B H 0.9307 0.6062 0.8540 0.046 Uiso 1 1 calc R . .
H52C H 0.9276 0.5462 0.9462 0.046 Uiso 1 1 calc R . .
C541 C 1.0051(4) 0.8806(3) 0.9720(2) 0.0558(11) Uani 1 1 d . . .
H54A H 1.0112 0.8950 1.0290 0.084 Uiso 1 1 calc R . .
H54B H 0.9716 0.9421 0.9342 0.084 Uiso 1 1 calc R . .
H54C H 1.0768 0.8404 0.9475 0.084 Uiso 1 1 calc R . .
C561 C 0.6617(3) 0.8579(3) 1.0795(2) 0.0487(9) Uani 1 1 d . . .
H56A H 0.6117 0.8379 1.0585 0.073 Uiso 1 1 calc R . .
H56B H 0.6336 0.9295 1.0700 0.073 Uiso 1 1 calc R . .
H56C H 0.6697 0.8358 1.1412 0.073 Uiso 1 1 calc R . .
C621 C 0.4408(3) 0.6343(2) 0.53685(16) 0.0305(6) Uani 1 1 d . . .
H62A H 0.3759 0.6247 0.5548 0.046 Uiso 1 1 calc R . .
H62B H 0.4761 0.6323 0.5879 0.046 Uiso 1 1 calc R . .
H62C H 0.4901 0.5822 0.5026 0.046 Uiso 1 1 calc R . .
C641 C 0.1538(4) 0.9623(4) 0.4280(3) 0.0694(13) Uani 1 1 d . . .
H64A H 0.1467 1.0266 0.3999 0.104 Uiso 1 1 calc R . .
H64B H 0.1213 0.9688 0.4867 0.104 Uiso 1 1 calc R . .
H64C H 0.1171 0.9376 0.3955 0.104 Uiso 1 1 calc R . .
C661 C 0.5389(3) 0.8794(2) 0.33108(17) 0.0400(8) Uani 1 1 d . . .
H66A H 0.5177 0.9494 0.3328 0.060 Uiso 1 1 calc R . .
H66B H 0.5399 0.8674 0.2716 0.060 Uiso 1 1 calc R . .
H66C H 0.6107 0.8410 0.3530 0.060 Uiso 1 1 calc R . .
O71 O 0.7906(3) 0.1570(3) 0.8681(2) 0.0767(10) Uani 1 1 d . B .
C72 C 0.7201(4) 0.1673(4) 0.9408(3) 0.0686(13) Uani 1 1 d D . .
H72A H 0.6851 0.2366 0.9526 0.082 Uiso 1 1 calc R A 1
H72B H 0.7601 0.1265 0.9915 0.082 Uiso 1 1 calc R A 1
C73 C 0.6359(7) 0.1351(8) 0.9243(4) 0.057(2) Uiso 0.50 1 d PD B 1
H73A H 0.5634 0.1805 0.9452 0.069 Uiso 0.50 1 calc PR B 1
H73B H 0.6525 0.0679 0.9525 0.069 Uiso 0.50 1 calc PR B 1
C74 C 0.6438(5) 0.1388(7) 0.8269(4) 0.053(2) Uiso 0.50 1 d PD B 1
H74A H 0.5991 0.2052 0.7989 0.063 Uiso 0.50 1 calc PR B 1
H74B H 0.6235 0.0906 0.8082 0.063 Uiso 0.50 1 calc PR B 1
C73A C 0.6157(5) 0.1753(8) 0.9125(6) 0.062(2) Uiso 0.50 1 d PD B 2
H73C H 0.5706 0.2420 0.8853 0.075 Uiso 0.50 1 calc PR B 2
H73D H 0.5739 0.1557 0.9605 0.075 Uiso 0.50 1 calc PR B 2
C74A C 0.6627(7) 0.1011(9) 0.8475(8) 0.094(4) Uiso 0.50 1 d PD B 2
H74C H 0.6806 0.0338 0.8761 0.113 Uiso 0.50 1 calc PR B 2
H74D H 0.6117 0.1165 0.8025 0.113 Uiso 0.50 1 calc PR B 2
C75 C 0.7633(4) 0.1111(4) 0.8093(3) 0.0852(17) Uani 1 1 d D . .
H75A H 0.8054 0.0390 0.8186 0.102 Uiso 1 1 calc R B 1
H75B H 0.7780 0.1347 0.7493 0.102 Uiso 1 1 calc R B 1
O81 O 0.9990(3) 0.1353(3) 0.6959(3) 0.0971(12) Uani 1 1 d . D .
C82 C 1.0558(5) 0.0965(4) 0.7710(3) 0.0904(18) Uani 1 1 d D . .
H82A H 1.0650 0.0285 0.7898 0.109 Uiso 1 1 calc R C 1
H82B H 1.0187 0.1372 0.8182 0.109 Uiso 1 1 calc R C 1
C83 C 1.1646(7) 0.0988(12) 0.7434(7) 0.095(4) Uiso 0.50 1 d PD D 1
H83A H 1.2221 0.0495 0.7800 0.114 Uiso 0.50 1 calc PR D 1
H83B H 1.1609 0.1646 0.7455 0.114 Uiso 0.50 1 calc PR D 1
C84 C 1.1826(7) 0.0735(10) 0.6505(7) 0.114(4) Uiso 0.50 1 d PD D 1
H84A H 1.2346 0.0946 0.6159 0.137 Uiso 0.50 1 calc PR D 1
H84B H 1.2050 0.0029 0.6478 0.137 Uiso 0.50 1 calc PR D 1
C83A C 1.1754(6) 0.0601(10) 0.7445(7) 0.094(4) Uiso 0.50 1 d PD D 2
H83C H 1.2083 -0.0085 0.7308 0.113 Uiso 0.50 1 calc PR D 2
H83D H 1.2162 0.0665 0.7887 0.113 Uiso 0.50 1 calc PR D 2
C84A C 1.1647(7) 0.1342(7) 0.6635(5) 0.063(2) Uiso 0.50 1 d PD D 2
H84C H 1.1506 0.1994 0.6786 0.075 Uiso 0.50 1 calc PR D 2
H84D H 1.2296 0.1106 0.6241 0.075 Uiso 0.50 1 calc PR D 2
C85 C 1.0674(5) 0.1368(5) 0.6246(3) 0.101(2) Uani 1 1 d D . .
H85A H 1.0570 0.2049 0.6049 0.122 Uiso 1 1 calc R D 1
H85B H 1.0518 0.1107 0.5770 0.122 Uiso 1 1 calc R D 1

loop_
_atom_site_aniso_label
_atom_site_aniso_U_11
_atom_site_aniso_U_22
_atom_site_aniso_U_33
_atom_site_aniso_U_23
_atom_site_aniso_U_13
_atom_site_aniso_U_12
Pr 0.02302(8) 0.02279(7) 0.01398(6) -0.00181(5) -0.00116(5) -0.01309(6)
N1 0.0199(10) 0.0216(9) 0.0129(8) -0.0044(7) -0.0013(7) -0.0100(8)
Si1 0.0227(4) 0.0204(3) 0.0144(3) -0.0031(2) -0.0032(2) -0.0086(3)
C1 0.0458(19) 0.0289(14) 0.0252(12) 0.0054(10) -0.0072(12) -0.0187(14)
N2 0.0318(13) 0.0225(10) 0.0161(8) -0.0023(7) -0.0075(8) -0.0124(10)
Si2 0.0274(4) 0.0228(3) 0.0136(3) -0.0029(2) -0.0022(2) -0.0148(3)
C2 0.0272(16) 0.0333(15) 0.0369(14) -0.0149(12) -0.0019(12) -0.0058(13)
N3 0.0263(12) 0.0250(10) 0.0125(8) -0.0004(7) -0.0017(7) -0.0161(9)
C3 0.0455(19) 0.0372(16) 0.0313(13) 0.0111(11) -0.0117(12) -0.0307(15)
C4 0.050(2) 0.0358(16) 0.0288(13) -0.0135(12) 0.0022(13) -0.0174(16)
C11 0.0205(13) 0.0239(11) 0.0153(9) -0.0048(8) 0.0004(8) -0.0127(10)
C12 0.0193(13) 0.0358(14) 0.0178(10) -0.0071(10) 0.0010(9) -0.0119(11)
C13 0.0224(14) 0.0469(17) 0.0243(12) -0.0137(12) 0.0027(10) -0.0095(13)
C14 0.0309(16) 0.0560(19) 0.0164(10) -0.0148(11) 0.0048(10) -0.0180(15)
C15 0.0285(15) 0.0407(15) 0.0166(10) -0.0060(10) -0.0019(10) -0.0187(13)
C16 0.0226(13) 0.0273(12) 0.0158(9) -0.0037(9) -0.0013(9) -0.0131(11)
C21 0.0169(12) 0.0289(13) 0.0192(10) -0.0087(9) 0.0006(9) -0.0050(10)
C22 0.0239(14) 0.0290(13) 0.0271(11) -0.0077(10) -0.0042(10) -0.0086(12)
C23 0.0301(16) 0.0301(14) 0.0315(13) -0.0005(11) -0.0073(11) -0.0100(13)
C24 0.0241(14) 0.0317(14) 0.0283(12) -0.0059(11) -0.0057(10) -0.0060(12)
C25 0.0194(13) 0.0326(14) 0.0247(11) -0.0082(10) -0.0024(9) -0.0096(11)
C26 0.0136(12) 0.0301(13) 0.0200(10) -0.0044(9) -0.0016(9) -0.0053(10)
C31 0.0296(14) 0.0334(13) 0.0120(9) -0.0010(9) -0.0027(9) -0.0209(12)
C32 0.0421(18) 0.0482(17) 0.0150(10) 0.0007(10) -0.0022(10) -0.0352(15)
C33 0.066(3) 0.075(2) 0.0188(11) 0.0034(13) -0.0012(13) -0.060(2)
C34 0.070(3) 0.091(3) 0.0139(11) 0.0044(14) -0.0022(13) -0.065(3)
C35 0.056(2) 0.072(2) 0.0127(10) -0.0015(12) -0.0040(11) -0.050(2)
C36 0.0352(16) 0.0401(15) 0.0130(9) -0.0024(9) -0.0024(9) -0.0261(13)
C41 0.0425(18) 0.0457(16) 0.0157(10) 0.0007(10) 0.0000(10) -0.0374(15)
C42 0.0317(16) 0.0469(16) 0.0180(10) -0.0061(10) 0.0050(10) -0.0289(14)
C43 0.0358(17) 0.0508(17) 0.0184(10) -0.0031(11) 0.0007(10) -0.0332(15)
C44 0.0433(19) 0.0447(16) 0.0230(11) -0.0022(11) -0.0007(11) -0.0363(16)
C45 0.049(2) 0.0332(15) 0.0288(12) 0.0006(11) -0.0058(12) -0.0298(15)
C46 0.0438(19) 0.0380(15) 0.0250(11) 0.0092(11) -0.0096(11) -0.0312(15)
C51 0.0330(16) 0.0371(14) 0.0141(9) -0.0016(9) -0.0045(9) -0.0236(13)
C52 0.0311(15) 0.0337(14) 0.0170(10) 0.0023(9) -0.0083(10) -0.0191(13)
C53 0.0350(17) 0.0456(17) 0.0251(12) 0.0029(11) -0.0067(11) -0.0270(15)
C54 0.051(2) 0.0446(18) 0.0318(13) 0.0025(12) -0.0125(13) -0.0338(17)
C55 0.058(2) 0.0446(18) 0.0318(13) -0.0085(13) -0.0085(14) -0.0344(18)
C56 0.0425(18) 0.0440(17) 0.0204(11) -0.0091(11) -0.0040(11) -0.0237(15)
C61 0.0259(14) 0.0258(12) 0.0152(9) -0.0048(8) -0.0056(9) -0.0121(11)
C62 0.0252(14) 0.0325(13) 0.0205(10) -0.0086(9) -0.0037(9) -0.0145(12)
C63 0.0263(16) 0.0461(18) 0.0349(14) -0.0140(13) -0.0050(12) -0.0140(14)
C64 0.0316(18) 0.0471(19) 0.0400(16) -0.0162(14) -0.0128(13) -0.0010(15)
C65 0.049(2) 0.0315(16) 0.0330(14) 0.0008(12) -0.0202(14) -0.0067(15)
C66 0.0442(18) 0.0315(14) 0.0201(11) 0.0001(10) -0.0122(11) -0.0177(14)
C221 0.044(2) 0.0400(17) 0.0425(16) -0.0113(13) -0.0075(14) -0.0213(16)
C241 0.041(2) 0.0450(19) 0.0388(15) 0.0032(14) -0.0197(14) -0.0164(16)
C261 0.0249(15) 0.0388(16) 0.0330(13) 0.0026(12) -0.0033(11) -0.0167(13)
C421 0.0368(19) 0.059(2) 0.0372(15) -0.0213(15) 0.0074(13) -0.0271(17)
C441 0.054(2) 0.057(2) 0.0355(14) -0.0151(14) -0.0032(14) -0.039(2)
C461 0.060(2) 0.0384(18) 0.0421(16) 0.0107(14) -0.0235(16) -0.0272(18)
C521 0.0307(16) 0.0350(15) 0.0270(12) -0.0010(11) -0.0051(11) -0.0141(13)
C541 0.068(3) 0.069(3) 0.061(2) -0.0051(19) -0.0088(19) -0.056(3)
C561 0.050(2) 0.065(2) 0.0385(16) -0.0258(16) 0.0063(15) -0.028(2)
C621 0.0338(17) 0.0425(16) 0.0265(12) -0.0046(11) -0.0002(11) -0.0269(14)
C641 0.038(2) 0.070(3) 0.070(3) -0.016(2) -0.0186(19) 0.010(2)
C661 0.062(2) 0.0424(17) 0.0232(12) 0.0094(12) -0.0126(13) -0.0308(18)
O71 0.065(2) 0.101(3) 0.088(2) -0.055(2) 0.0258(17) -0.050(2)
C72 0.089(4) 0.090(3) 0.057(2) -0.026(2) 0.009(2) -0.063(3)
C75 0.100(5) 0.099(4) 0.073(3) -0.049(3) 0.017(3) -0.051(4)
O81 0.077(3) 0.125(4) 0.100(3) -0.017(3) 0.007(2) -0.055(3)
C82 0.110(5) 0.076(4) 0.062(3) -0.002(3) 0.023(3) -0.027(4)
C85 0.117(6) 0.116(5) 0.062(3) -0.018(3) 0.002(3) -0.042(5)

loop_
_atom_type_symbol
_atom_type_description
_atom_type_scat_dispersion_real
_atom_type_scat_dispersion_imag
_atom_type_scat_source
C C 0.0033 0.0016 'International Tables Vol C Tables 4.2.6.8 and 6.1.1.4'
H H 0.0000 0.0000 'International Tables Vol C Tables 4.2.6.8 and 6.1.1.4'
N N 0.0061 0.0033 'International Tables Vol C Tables 4.2.6.8 and 6.1.1.4'
O O 0.0106 0.0060 'International Tables Vol C Tables 4.2.6.8 and 6.1.1.4'
Si Si 0.0817 0.0704 'International Tables Vol C Tables 4.2.6.8 and 6.1.1.4'
Pr Pr -0.2180 2.8214 'International Tables Vol C Tables 4.2.6.8 and 6.1.1.4'

loop_
_geom_angle_atom_site_label_1
_geom_angle_atom_site_label_2
_geom_angle_atom_site_label_3
_geom_angle
N2 Pr N1 66.41(6)
N2 Pr N3 66.32(7)
N1 Pr N3 132.72(7)
N2 Pr C41 108.82(8)
N1 Pr C41 136.47(8)
N3 Pr C41 61.23(6)
N2 Pr C26 94.76(8)
N1 Pr C26 72.90(7)
N3 Pr C26 112.40(7)
C41 Pr C26 147.71(8)
N2 Pr C21 109.73(7)
N1 Pr C21 61.60(7)
N3 Pr C21 139.51(7)
C41 Pr C21 141.42(8)
C26 Pr C21 27.81(7)
N2 Pr C42 94.45(8)
N1 Pr C42 109.35(7)
N3 Pr C42 73.14(7)
C41 Pr C42 27.65(8)
C26 Pr C42 170.62(8)
C21 Pr C42 144.91(7)
N2 Pr C25 104.30(8)
N1 Pr C25 99.72(7)
N3 Pr C25 92.92(7)
C41 Pr C25 122.35(8)
C26 Pr C25 26.88(7)
C21 Pr C25 47.57(7)
C42 Pr C25 149.92(8)
N2 Pr C43 104.61(8)
N1 Pr C43 90.22(7)
N3 Pr C43 100.18(7)
C41 Pr C43 47.62(7)
C26 Pr C43 146.73(7)
C21 Pr C43 118.93(7)
C42 Pr C43 27.06(6)
C25 Pr C43 151.03(8)
N2 Pr C46 135.60(8)
N1 Pr C46 138.93(7)
N3 Pr C46 78.97(7)
C41 Pr C46 26.94(8)
C26 Pr C46 124.61(8)
C21 Pr C46 114.65(8)
C42 Pr C46 47.69(9)
C25 Pr C46 104.27(8)
C43 Pr C46 54.11(8)
N2 Pr Si1 32.53(5)
N1 Pr Si1 34.26(5)
N3 Pr Si1 98.55(5)
C41 Pr Si1 125.00(7)
C26 Pr Si1 86.61(5)
C21 Pr Si1 88.44(5)
C42 Pr Si1 100.26(6)
C25 Pr Si1 108.23(5)
C43 Pr Si1 95.32(6)
C46 Pr Si1 147.49(7)
N2 Pr Si2 32.44(5)
N1 Pr Si2 98.71(5)
N3 Pr Si2 34.27(5)
C41 Pr Si2 87.81(5)
C26 Pr Si2 102.19(5)
C21 Pr Si2 127.24(5)
C42 Pr Si2 86.60(5)
C25 Pr Si2 96.68(5)
C43 Pr Si2 108.70(6)
C46 Pr Si2 110.85(5)
Si1 Pr Si2 64.967(17)
C11 N1 Si1 127.30(16)
C11 N1 Pr 131.10(17)
Si1 N1 Pr 94.24(7)
N2 Si1 N1 97.26(10)
N2 Si1 C2 109.86(12)
N1 Si1 C2 115.23(12)
N2 Si1 C1 113.73(12)
N1 Si1 C1 112.79(12)
C2 Si1 C1 107.83(15)
N2 Si1 Pr 46.43(7)
N1 Si1 Pr 51.50(6)
C2 Si1 Pr 118.67(10)
C1 Si1 Pr 133.24(11)
Si2 N2 Si1 157.75(14)
Si2 N2 Pr 101.17(10)
Si1 N2 Pr 101.04(9)
N2 Si2 N3 97.28(10)
N2 Si2 C4 114.69(14)
N3 Si2 C4 113.84(12)
N2 Si2 C3 109.80(12)
N3 Si2 C3 114.82(13)
C4 Si2 C3 106.46(15)
N2 Si2 Pr 46.39(7)
N3 Si2 Pr 51.55(6)
C4 Si2 Pr 135.04(10)
C3 Si2 Pr 118.24(11)
C31 N3 Si2 127.58(17)
C31 N3 Pr 131.47(14)
Si2 N3 Pr 94.18(8)
N1 C11 C16 125.2(2)
N1 C11 C12 118.2(2)
C16 C11 C12 116.6(2)
C13 C12 C11 122.1(2)
C13 C12 C21 119.7(3)
C11 C12 C21 118.2(2)
C12 C13 C14 120.5(3)
C15 C14 C13 118.7(2)
C14 C15 C16 122.7(2)
C15 C16 C11 119.3(2)
C15 C16 C61 116.9(2)
C11 C16 C61 123.8(2)
C22 C21 C26 119.3(2)
C22 C21 C12 120.5(2)
C26 C21 C12 120.2(2)
C22 C21 Pr 84.98(14)
C26 C21 Pr 75.57(13)
C12 C21 Pr 109.03(16)
C21 C22 C23 119.6(2)
C21 C22 C221 121.1(2)
C23 C22 C221 119.2(3)
C24 C23 C22 121.9(3)
C23 C24 C25 118.0(2)
C23 C24 C241 121.0(3)
C25 C24 C241 120.7(3)
C24 C25 C26 122.0(2)
C24 C25 Pr 86.19(17)
C26 C25 Pr 71.51(15)
C25 C26 C21 119.2(2)
C25 C26 C261 119.7(2)
C21 C26 C261 121.1(2)
C25 C26 Pr 81.61(15)
C21 C26 Pr 76.63(14)
C261 C26 Pr 114.07(18)
N3 C31 C36 125.9(2)
N3 C31 C32 117.5(2)
C36 C31 C32 116.64(19)
C33 C32 C31 122.2(2)
C33 C32 C41 120.0(2)
C31 C32 C41 117.72(19)
C32 C33 C34 120.1(2)
C35 C34 C33 118.7(2)
C34 C35 C36 123.2(2)
C35 C36 C31 119.1(2)
C35 C36 C51 117.1(2)
C31 C36 C51 123.78(19)
C46 C41 C42 120.3(2)
C46 C41 C32 118.6(3)
C42 C41 C32 121.0(3)
C46 C41 Pr 82.24(14)
C42 C41 Pr 77.06(13)
C32 C41 Pr 109.85(14)
C41 C42 C43 118.6(3)
C41 C42 C421 122.1(2)
C43 C42 C421 119.3(3)
C41 C42 Pr 75.28(14)
C43 C42 Pr 80.94(14)
C421 C42 Pr 115.52(17)
C44 C43 C42 121.9(3)
C44 C43 Pr 83.47(16)
C42 C43 Pr 72.00(14)
C43 C44 C45 118.4(2)
C43 C44 C441 120.8(3)
C45 C44 C441 120.7(3)
C44 C45 C46 121.9(3)
C41 C46 C45 118.9(3)
C41 C46 C461 120.9(3)
C45 C46 C461 120.3(3)
C41 C46 Pr 70.82(13)
C45 C46 Pr 82.50(14)
C461 C46 Pr 117.32(18)
C52 C51 C56 118.7(2)
C52 C51 C36 120.4(2)
C56 C51 C36 120.6(2)
C53 C52 C51 119.6(3)
C53 C52 C521 118.2(3)
C51 C52 C521 122.2(2)
C54 C53 C52 122.4(3)
C53 C54 C55 117.4(3)
C53 C54 C541 121.7(3)
C55 C54 C541 120.9(3)
C54 C55 C56 122.8(3)
C55 C56 C51 119.2(3)
C55 C56 C561 118.1(3)
C51 C56 C561 122.7(3)
C66 C61 C62 118.7(3)
C66 C61 C16 121.3(2)
C62 C61 C16 119.7(2)
C63 C62 C61 119.5(3)
C63 C62 C621 120.0(2)
C61 C62 C621 120.5(3)
C62 C63 C64 122.2(3)
C65 C64 C63 117.8(3)
C65 C64 C641 121.8(4)
C63 C64 C641 120.4(4)
C64 C65 C66 122.6(3)
C65 C66 C61 119.2(3)
C65 C66 C661 118.6(3)
C61 C66 C661 122.2(3)
C72 O71 C75 108.1(3)
O71 C72 C73A 107.6(4)
O71 C72 C73 108.6(4)
C73A C72 C73 21.3(5)
C72 C73 C74 103.0(5)
C73 C74 C75 99.9(5)
C72 C73A C74A 98.4(6)
C75 C74A C73A 104.1(6)
O71 C75 C74A 106.8(5)
O71 C75 C74 106.1(4)
C74A C75 C74 22.0(6)
C85 O81 C82 111.0(5)
O81 C82 C83A 107.7(5)
O81 C82 C83 103.3(6)
C83A C82 C83 20.4(7)
C82 C83 C84 101.8(7)
C85 C84 C83 96.7(7)
C82 C83A C84A 97.6(6)
C85 C84A C83A 101.0(6)
O81 C85 C84 108.0(6)
O81 C85 C84A 103.3(5)
C84 C85 C84A 34.2(6)

loop_
_geom_bond_atom_site_label_1
_geom_bond_atom_site_label_2
_geom_bond_distance
Pr N2 2.280(2)
Pr N1 2.4240(18)
Pr N3 2.4260(18)
Pr C41 2.939(2)
Pr C26 2.942(2)
Pr C21 2.956(2)
Pr C42 2.961(2)
Pr C25 3.069(3)
Pr C43 3.075(3)
Pr C46 3.083(2)
Pr Si1 3.0890(7)
Pr Si2 3.0894(6)
N1 C11 1.389(3)
N1 Si1 1.744(2)
Si1 N2 1.693(2)
Si1 C2 1.870(3)
Si1 C1 1.880(3)
N2 Si2 1.6891(19)
Si2 N3 1.744(2)
Si2 C4 1.871(3)
Si2 C3 1.877(3)
N3 C31 1.384(3)
C11 C16 1.424(3)
C11 C12 1.427(4)
C12 C13 1.387(3)
C12 C21 1.492(3)
C13 C14 1.387(4)
C14 C15 1.376(4)
C15 C16 1.406(3)
C16 C61 1.492(4)
C21 C22 1.403(4)
C21 C26 1.417(3)
C22 C23 1.409(4)
C22 C221 1.517(4)
C23 C24 1.388(4)
C24 C25 1.399(4)
C24 C241 1.517(4)
C25 C26 1.403(3)
C26 C261 1.503(4)
C31 C36 1.426(3)
C31 C32 1.431(3)
C32 C33 1.390(3)
C32 C41 1.494(3)
C33 C34 1.391(4)
C34 C35 1.378(4)
C35 C36 1.402(3)
C36 C51 1.497(3)
C41 C46 1.410(4)
C41 C42 1.410(4)
C42 C43 1.417(3)
C42 C421 1.490(5)
C43 C44 1.390(4)
C44 C45 1.396(4)
C44 C441 1.509(4)
C45 C46 1.410(4)
C46 C461 1.503(5)
C51 C52 1.406(4)
C51 C56 1.413(4)
C52 C53 1.399(4)
C52 C521 1.505(4)
C53 C54 1.378(4)
C54 C55 1.389(5)
C54 C541 1.515(4)
C55 C56 1.391(4)
C56 C561 1.511(5)
C61 C66 1.414(4)
C61 C62 1.418(4)
C62 C63 1.384(4)
C62 C621 1.511(4)
C63 C64 1.391(5)
C64 C65 1.379(5)
C64 C641 1.519(5)
C65 C66 1.388(5)
C66 C661 1.516(4)
O71 C72 1.397(5)
O71 C75 1.421(5)
C72 C73A 1.516(5)
C72 C73 1.517(5)
C73 C74 1.520(5)
C74 C75 1.521(5)
C73A C74A 1.521(5)
C74A C75 1.515(5)
O81 C85 1.387(6)
O81 C82 1.401(7)
C82 C83A 1.528(6)
C82 C83 1.537(6)
C83 C84 1.538(6)
C84 C85 1.525(6)
C83A C84A 1.543(6)
C84A C85 1.532(6)
